data_4070436
loop_
_publ_author_name
'Paniagua, Cristina'
'Mosquera, Marta E. G.'
'Jacobsen, Heiko'
'Jim\'enez, Gerardo'
'Cuenca, Tom\'as'

_publ_section_title
;
 M&#x2212;Cl/Si&#x2212;Cl Preferential Reactivity in
 Chlorosilyl-Substituted Cyclopentadienyl Early Transition Metal Complexes
 in Reactions with Amines: Key to Understanding the Nature of the Final
 Product
;
_journal_issue 24
_journal_name_full Organometallics
_journal_page_first 6975
_journal_paper_doi 10.1021/om9008026
_journal_volume 28
_journal_year 2009
_chemical_formula_moiety 'C14 H26 Cl2 N2 Si1 Ti1'
_chemical_formula_sum 'C14 H26 Cl2 N2 Si Ti'
_chemical_formula_weight 369.26
_chemical_name_systematic
;
 ?
;
_space_group_IT_number 2
_symmetry_cell_setting triclinic
_symmetry_Int_Tables_number 2
_symmetry_space_group_name_Hall '-P 1'
_symmetry_space_group_name_H-M 'P -1'
_atom_sites_solution_hydrogens geom
_atom_sites_solution_primary direct
_atom_sites_solution_secondary difmap
_audit_creation_method SHELXL-97
_cell_angle_alpha 75.26(3)
_cell_angle_beta 87.66(4)
_cell_angle_gamma 62.91(3)
_cell_formula_units_Z 2
_cell_length_a 8.552(3)
_cell_length_b 9.050(5)
_cell_length_c 13.769(6)
_cell_measurement_reflns_used 42
_cell_measurement_temperature 200(2)
_cell_measurement_theta_max 21.156
_cell_measurement_theta_min 4.39
_cell_volume 914.0(8)
_computing_cell_refinement 'Dirax/lsq (Duisenberg & Schreurs, 1989-2000)'
_computing_data_reduction 'EvalCCD (Duisenberg & Schreurs 1990-2000)'
_computing_molecular_graphics 'Ortep-3 for Windows (Farrugia, 1997)'
_computing_publication_material 'WinGX publication routines (Farrugia, 1999)'
_computing_structure_refinement 'SHELXL-97 (Sheldrick, 1997)'
_computing_structure_solution 'SHELXS-86 (Sheldrick, 1986)'
_diffrn_ambient_temperature 200(2)
_diffrn_measured_fraction_theta_full 0.917
_diffrn_measured_fraction_theta_max 0.917
_diffrn_radiation_monochromator graphite
_diffrn_radiation_source 'fine-focus sealed tube'
_diffrn_radiation_type MoK\a
_diffrn_radiation_wavelength 0.71069
_diffrn_reflns_av_R_equivalents 0.0853
_diffrn_reflns_av_sigmaI/netI 0.1296
_diffrn_reflns_limit_h_max 10
_diffrn_reflns_limit_h_min -9
_diffrn_reflns_limit_k_max 10
_diffrn_reflns_limit_k_min -10
_diffrn_reflns_limit_l_max 16
_diffrn_reflns_limit_l_min -16
_diffrn_reflns_number 5450
_diffrn_reflns_theta_full 25.00
_diffrn_reflns_theta_max 25.00
_diffrn_reflns_theta_min 3.21
_exptl_absorpt_coefficient_mu 0.819
_exptl_absorpt_correction_T_max 0.859
_exptl_absorpt_correction_T_min 0.806
_exptl_absorpt_correction_type multi-scan
_exptl_absorpt_process_details
;
 R.H. Blessing, Acta Cryst. (1995), A51, 33-38
;
_exptl_crystal_colour yellow
_exptl_crystal_density_diffrn 1.342
_exptl_crystal_density_method 'not measured'
_exptl_crystal_description prism
_exptl_crystal_F_000 388
_exptl_crystal_size_max 0.27
_exptl_crystal_size_mid 0.27
_exptl_crystal_size_min 0.20
_refine_diff_density_max 0.834
_refine_diff_density_min -0.763
_refine_diff_density_rms 0.139
_refine_ls_extinction_coef 0.26(2)
_refine_ls_extinction_expression Fc^*^=kFc[1+0.001xFc^2^\l^3^/sin(2\q)]^-1/4^
_refine_ls_extinction_method SHELXL
_refine_ls_goodness_of_fit_ref 1.086
_refine_ls_hydrogen_treatment noref
_refine_ls_matrix_type full
_refine_ls_number_parameters 186
_refine_ls_number_reflns 2946
_refine_ls_number_restraints 0
_refine_ls_restrained_S_all 1.086
_refine_ls_R_factor_all 0.1246
_refine_ls_R_factor_gt 0.0866
_refine_ls_shift/su_max 0.000
_refine_ls_shift/su_mean 0.000
_refine_ls_structure_factor_coef Fsqd
_refine_ls_weighting_details 'calc w=1/[\s^2^(Fo^2^)+(0.1309P)^2^+0.0000P] where P=(Fo^2^+2Fc^2^)/3'
_refine_ls_weighting_scheme calc
_refine_ls_wR_factor_gt 0.2225
_refine_ls_wR_factor_ref 0.2423
_reflns_number_gt 1894
_reflns_number_total 2946
_reflns_threshold_expression >2sigma(I)
_cod_data_source_file om9008026_si_001.cif
_cod_data_source_block 2b
_cod_database_code 4070436

loop_
_symmetry_equiv_pos_as_xyz
'x, y, z'
'-x, -y, -z'

loop_
_atom_site_label
_atom_site_type_symbol
_atom_site_fract_x
_atom_site_fract_y
_atom_site_fract_z
_atom_site_U_iso_or_equiv
_atom_site_adp_type
_atom_site_occupancy
_atom_site_symmetry_multiplicity
_atom_site_calc_flag
_atom_site_refinement_flags
Ti1 Ti 0.47693(15) 0.37491(15) 0.24284(9) 0.0227(5) Uani 1 1 d .
N1 N 0.2347(7) 0.5591(7) 0.1984(4) 0.0270(13) Uani 1 1 d .
N2 N 0.3875(8) 0.3298(8) 0.1004(4) 0.0264(13) Uani 1 1 d .
Si1 Si 0.1859(2) 0.7153(3) 0.26210(16) 0.0309(6) Uani 1 1 d .
Cl1 Cl 0.6998(2) 0.3662(3) 0.12979(14) 0.0367(6) Uani 1 1 d .
Cl2 Cl 0.4850(3) 0.1064(2) 0.31297(14) 0.0377(6) Uani 1 1 d .
C1 C 0.4035(9) 0.5722(9) 0.3404(6) 0.0285(16) Uani 1 1 d .
C2 C 0.4362(9) 0.4100(9) 0.4107(5) 0.0255(15) Uani 1 1 d .
C3 C 0.6189(9) 0.2968(9) 0.4199(5) 0.0285(16) Uani 1 1 d .
C4 C 0.7037(9) 0.3799(9) 0.3540(5) 0.0279(16) Uani 1 1 d .
C5 C 0.5690(8) 0.5526(8) 0.3054(5) 0.0222(14) Uani 1 1 d .
C6 C 0.1188(10) 0.5637(10) 0.1197(6) 0.0359(18) Uani 1 1 d .
H6A H 0.1106 0.6487 0.0580 0.043 Uiso 1 1 calc R
H6B H 0.0012 0.5952 0.1416 0.043 Uiso 1 1 calc R
C7 C 0.1957(10) 0.3874(10) 0.1009(6) 0.0404(19) Uani 1 1 d .
H7A H 0.1711 0.3089 0.1539 0.049 Uiso 1 1 calc R
H7B H 0.1471 0.3937 0.0367 0.049 Uiso 1 1 calc R
C8 C 0.4848(12) 0.1610(10) 0.0746(6) 0.045(2) Uani 1 1 d .
H8A H 0.6081 0.1302 0.0741 0.067 Uiso 1 1 calc R
H8B H 0.4398 0.1711 0.0092 0.067 Uiso 1 1 calc R
H8C H 0.4689 0.0737 0.1239 0.067 Uiso 1 1 calc R
C10 C 0.1601(12) 0.9251(11) 0.1786(9) 0.059(3) Uani 1 1 d .
H10A H 0.0456 0.9872 0.1422 0.089 Uiso 1 1 calc R
H10B H 0.2491 0.9038 0.1318 0.089 Uiso 1 1 calc R
H10C H 0.1724 0.9920 0.2191 0.089 Uiso 1 1 calc R
C11 C -0.0154(11) 0.7655(13) 0.3324(8) 0.058(3) Uani 1 1 d .
H11A H -0.1184 0.8384 0.2859 0.087 Uiso 1 1 calc R
H11B H -0.0122 0.8234 0.3812 0.087 Uiso 1 1 calc R
H11C H -0.0192 0.6605 0.3661 0.087 Uiso 1 1 calc R
C12 C 0.3032(10) 0.3659(11) 0.4705(6) 0.0368(18) Uani 1 1 d .
H12A H 0.1877 0.4621 0.4524 0.055 Uiso 1 1 calc R
H12B H 0.3338 0.3401 0.5412 0.055 Uiso 1 1 calc R
H12C H 0.3037 0.2676 0.4556 0.055 Uiso 1 1 calc R
C13 C 0.7162(11) 0.1179(10) 0.4909(6) 0.0416(19) Uani 1 1 d .
H13A H 0.8394 0.0701 0.4805 0.062 Uiso 1 1 calc R
H13B H 0.6697 0.0457 0.4778 0.062 Uiso 1 1 calc R
H13C H 0.7012 0.1249 0.5594 0.062 Uiso 1 1 calc R
C14 C 0.8988(9) 0.3084(10) 0.3440(6) 0.0346(18) Uani 1 1 d .
H14A H 0.9213 0.3907 0.2943 0.052 Uiso 1 1 calc R
H14B H 0.9407 0.2037 0.3237 0.052 Uiso 1 1 calc R
H14C H 0.9589 0.2852 0.4077 0.052 Uiso 1 1 calc R
C15 C 0.6056(10) 0.6883(10) 0.2347(6) 0.0380(19) Uani 1 1 d .
H15A H 0.7283 0.6397 0.2232 0.057 Uiso 1 1 calc R
H15B H 0.5761 0.7822 0.2642 0.057 Uiso 1 1 calc R
H15C H 0.5357 0.7296 0.1718 0.057 Uiso 1 1 calc R
H2 H 0.415(8) 0.404(9) 0.065(5) 0.017(18) Uiso 1 1 d .

loop_
_atom_site_aniso_label
_atom_site_aniso_U_11
_atom_site_aniso_U_22
_atom_site_aniso_U_33
_atom_site_aniso_U_23
_atom_site_aniso_U_13
_atom_site_aniso_U_12
Ti1 0.0234(8) 0.0219(7) 0.0214(8) -0.0059(5) 0.0043(5) -0.0092(5)
N1 0.022(3) 0.031(3) 0.025(3) -0.009(3) 0.002(2) -0.009(2)
N2 0.042(4) 0.024(3) 0.018(3) -0.006(2) 0.008(2) -0.020(3)
Si1 0.0230(11) 0.0288(11) 0.0387(13) -0.0131(9) 0.0031(8) -0.0081(8)
Cl1 0.0290(11) 0.0498(12) 0.0295(11) -0.0111(9) 0.0112(7) -0.0169(9)
Cl2 0.0599(14) 0.0308(11) 0.0271(11) -0.0046(8) 0.0022(8) -0.0262(9)
C1 0.035(4) 0.025(4) 0.032(4) -0.013(3) 0.000(3) -0.015(3)
C2 0.031(4) 0.035(4) 0.017(3) -0.014(3) 0.011(3) -0.018(3)
C3 0.031(4) 0.030(4) 0.027(4) -0.014(3) 0.000(3) -0.014(3)
C4 0.021(4) 0.039(4) 0.031(4) -0.019(3) 0.005(3) -0.014(3)
C5 0.019(4) 0.023(3) 0.027(4) -0.002(3) 0.002(3) -0.014(3)
C6 0.025(4) 0.049(5) 0.031(4) -0.012(4) 0.004(3) -0.015(3)
C7 0.050(5) 0.046(5) 0.035(5) -0.014(4) 0.002(4) -0.028(4)
C8 0.071(6) 0.038(5) 0.022(4) -0.012(4) -0.003(4) -0.020(4)
C10 0.042(6) 0.033(5) 0.087(8) -0.005(5) -0.001(5) -0.009(4)
C11 0.032(5) 0.065(6) 0.079(7) -0.040(6) 0.013(4) -0.014(4)
C12 0.037(5) 0.047(5) 0.037(5) -0.021(4) 0.020(3) -0.024(4)
C13 0.054(5) 0.039(5) 0.033(5) -0.008(4) 0.003(4) -0.023(4)
C14 0.024(4) 0.032(4) 0.041(5) -0.008(3) 0.000(3) -0.007(3)
C15 0.038(5) 0.038(4) 0.044(5) -0.003(4) 0.002(3) -0.026(4)

loop_
_atom_type_symbol
_atom_type_description
_atom_type_scat_dispersion_real
_atom_type_scat_dispersion_imag
_atom_type_scat_source
C C 0.0033 0.0016 'International Tables Vol C Tables 4.2.6.8 and 6.1.1.4'
H H 0.0000 0.0000 'International Tables Vol C Tables 4.2.6.8 and 6.1.1.4'
N N 0.0061 0.0033 'International Tables Vol C Tables 4.2.6.8 and 6.1.1.4'
Si Si 0.0817 0.0704 'International Tables Vol C Tables 4.2.6.8 and 6.1.1.4'
Cl Cl 0.1484 0.1585 'International Tables Vol C Tables 4.2.6.8 and 6.1.1.4'
Ti Ti 0.2776 0.4457 'International Tables Vol C Tables 4.2.6.8 and 6.1.1.4'

loop_
_geom_angle_atom_site_label_1
_geom_angle_atom_site_label_2
_geom_angle_atom_site_label_3
_geom_angle
N1 Ti1 N2 73.2(2)
N1 Ti1 Cl2 112.04(19)
N2 Ti1 Cl2 79.91(16)
N1 Ti1 C1 71.2(2)
N2 Ti1 C1 143.8(2)
Cl2 Ti1 C1 119.9(2)
N1 Ti1 Cl1 117.36(19)
N2 Ti1 Cl1 75.50(16)
Cl2 Ti1 Cl1 113.90(9)
C1 Ti1 Cl1 115.75(19)
N1 Ti1 C2 89.8(2)
N2 Ti1 C2 150.9(2)
Cl2 Ti1 C2 85.20(18)
C1 Ti1 C2 35.4(3)
Cl1 Ti1 C2 133.56(18)
N1 Ti1 C5 94.5(2)
N2 Ti1 C5 145.4(2)
Cl2 Ti1 C5 134.03(18)
C1 Ti1 C5 34.7(2)
Cl1 Ti1 C5 82.44(17)
C2 Ti1 C5 57.0(2)
N1 Ti1 C4 126.6(2)
N2 Ti1 C4 152.9(2)
Cl2 Ti1 C4 104.55(19)
C1 Ti1 C4 56.9(2)
Cl1 Ti1 C4 78.38(17)
C2 Ti1 C4 55.5(2)
C5 Ti1 C4 33.9(2)
N1 Ti1 C3 122.3(2)
N2 Ti1 C3 157.4(2)
Cl2 Ti1 C3 78.78(17)
C1 Ti1 C3 56.4(2)
Cl1 Ti1 C3 106.54(18)
C2 Ti1 C3 33.0(2)
C5 Ti1 C3 55.3(2)
C4 Ti1 C3 32.3(2)
N1 Ti1 Si1 32.80(17)
N2 Ti1 Si1 105.32(16)
Cl2 Ti1 Si1 124.90(8)
C1 Ti1 Si1 38.64(18)
Cl1 Ti1 Si1 120.55(8)
C2 Ti1 Si1 63.81(18)
C5 Ti1 Si1 63.99(16)
C4 Ti1 Si1 94.06(17)
C3 Ti1 Si1 93.12(17)
C6 N1 Si1 126.4(5)
C6 N1 Ti1 124.4(5)
Si1 N1 Ti1 109.2(3)
C7 N2 C8 112.6(6)
C7 N2 Ti1 107.3(4)
C8 N2 Ti1 121.2(5)
N1 Si1 C11 115.4(4)
N1 Si1 C1 88.7(3)
C11 Si1 C1 116.0(4)
N1 Si1 C10 113.4(4)
C11 Si1 C10 106.6(5)
C1 Si1 C10 116.3(4)
N1 Si1 Ti1 38.01(19)
C11 Si1 Ti1 130.8(3)
C1 Si1 Ti1 51.0(2)
C10 Si1 Ti1 121.7(3)
C5 C1 C2 106.7(6)
C5 C1 Si1 123.8(5)
C2 C1 Si1 121.3(5)
C5 C1 Ti1 75.5(4)
C2 C1 Ti1 74.3(4)
Si1 C1 Ti1 90.4(3)
C3 C2 C1 108.6(6)
C3 C2 C12 123.9(7)
C1 C2 C12 127.4(6)
C3 C2 Ti1 79.2(4)
C1 C2 Ti1 70.2(4)
C12 C2 Ti1 119.3(5)
C2 C3 C4 108.9(6)
C2 C3 C13 127.4(7)
C4 C3 C13 123.6(7)
C2 C3 Ti1 67.8(4)
C4 C3 Ti1 73.5(4)
C13 C3 Ti1 127.0(5)
C3 C4 C5 107.1(6)
C3 C4 C14 126.3(7)
C5 C4 C14 126.4(6)
C3 C4 Ti1 74.1(4)
C5 C4 Ti1 68.5(4)
C14 C4 Ti1 126.9(5)
C1 C5 C4 108.7(6)
C1 C5 C15 127.0(6)
C4 C5 C15 124.2(6)
C1 C5 Ti1 69.9(4)
C4 C5 Ti1 77.6(4)
C15 C5 Ti1 121.5(5)
N1 C6 C7 108.6(6)
N2 C7 C6 105.2(6)

loop_
_geom_bond_atom_site_label_1
_geom_bond_atom_site_label_2
_geom_bond_distance
Ti1 N1 1.971(6)
Ti1 N2 2.327(6)
Ti1 Cl2 2.345(3)
Ti1 C1 2.349(7)
Ti1 Cl1 2.397(2)
Ti1 C2 2.402(6)
Ti1 C5 2.421(6)
Ti1 C4 2.542(7)
Ti1 C3 2.550(7)
Ti1 Si1 3.022(3)
N1 C6 1.479(9)
N1 Si1 1.734(6)
N2 C7 1.477(10)
N2 C8 1.499(9)
Si1 C11 1.866(9)
Si1 C1 1.887(7)
Si1 C10 1.872(10)
C1 C5 1.424(10)
C1 C2 1.447(10)
C2 C3 1.414(10)
C2 C12 1.517(9)
C3 C4 1.418(10)
C3 C13 1.517(11)
C4 C5 1.452(10)
C4 C14 1.505(10)
C5 C15 1.507(9)
C6 C7 1.512(11)
